data_7245972
loop_
_publ_author_name
'Debsharma, Kingshuk'
'Dey, Sunanda'
'Das, Dhananjoy'
'Halder, Satyajit'
'Ortega-Castro, Joaquin'
'Sarkar, Sarita'
'Dutta, Basudeb'
'Maity, Suvendu'
'Jana, Kuladip'
'Frontera, Antonio'
'Ray, Partha Pratim'
'Sinha, Chittaranjan'

_publ_section_title
;
 Designing of a Zn(ii)-isonicotinohydrazido thiophenyl based 2D
 coordination polymer: structure, augmented photoconductivity and superior
 biological activity
;
_journal_issue 1
_journal_name_full CrystEngComm
_journal_page_first 162
_journal_page_last 172
_journal_paper_doi 10.1039/D2CE01128J
_journal_volume 25
_journal_year 2023
_chemical_formula_moiety 'C25 H24 N7 O3 S2 Zn'
_chemical_formula_sum 'C25 H24 N7 O3 S2 Zn'
_chemical_formula_weight 600.00
_space_group_crystal_system monoclinic
_space_group_IT_number 15
_space_group_name_Hall '-C 2yc'
_space_group_name_H-M_alt 'C 1 2/c 1'
_atom_sites_solution_hydrogens mixed
_audit_creation_method SHELXL-2016/6
_audit_update_record
;
2022-05-16 deposited with the CCDC.	2022-11-14 downloaded from the CCDC.
;
_cell_angle_alpha 90
_cell_angle_beta 107.201(4)
_cell_angle_gamma 90
_cell_formula_units_Z 4
_cell_length_a 15.916(2)
_cell_length_b 13.6511(17)
_cell_length_c 12.5195(15)
_cell_measurement_reflns_used 4764
_cell_measurement_temperature 273(2)
_cell_measurement_theta_max 27.08
_cell_measurement_theta_min 2.36
_cell_volume 2598.5(6)
_computing_cell_refinement 'Bruker SAINT'
_computing_data_collection 'Bruker APEX2'
_computing_data_reduction 'Bruker SAINT'
_computing_molecular_graphics 'Bruker SHELXTL'
_computing_publication_material 'Bruker SHELXTL'
_computing_structure_refinement 'SHELXL-2016/6 (Sheldrick, 2016)'
_computing_structure_solution 'SHELXT 2014/5 (Sheldrick, 2014)'
_diffrn_ambient_temperature 273(2)
_diffrn_measured_fraction_theta_full 1.000
_diffrn_measured_fraction_theta_max 1.000
_diffrn_measurement_device_type 'Bruker APEX-II CCD'
_diffrn_measurement_method '\f and \w scans'
_diffrn_radiation_type MoK\a
_diffrn_radiation_wavelength 0.71073
_diffrn_reflns_av_R_equivalents 0.0644
_diffrn_reflns_av_unetI/netI 0.0409
_diffrn_reflns_Laue_measured_fraction_full 1.000
_diffrn_reflns_Laue_measured_fraction_max 1.000
_diffrn_reflns_limit_h_max 18
_diffrn_reflns_limit_h_min -18
_diffrn_reflns_limit_k_max 16
_diffrn_reflns_limit_k_min -16
_diffrn_reflns_limit_l_max 14
_diffrn_reflns_limit_l_min -14
_diffrn_reflns_number 14845
_diffrn_reflns_point_group_measured_fraction_full 1.000
_diffrn_reflns_point_group_measured_fraction_max 1.000
_diffrn_reflns_theta_full 24.997
_diffrn_reflns_theta_max 24.997
_diffrn_reflns_theta_min 2.005
_exptl_absorpt_coefficient_mu 1.149
_exptl_absorpt_correction_type multi-scan
_exptl_crystal_colour brown
_exptl_crystal_density_diffrn 1.534
_exptl_crystal_description prism
_exptl_crystal_F_000 1236
_exptl_crystal_size_max 0.12
_exptl_crystal_size_mid 0.07
_exptl_crystal_size_min 0.03
_exptl_transmission_factor_max 0.871
_exptl_transmission_factor_min 0.792
_refine_diff_density_max 0.400
_refine_diff_density_min -0.668
_refine_diff_density_rms 0.074
_refine_ls_extinction_method none
_refine_ls_goodness_of_fit_ref 1.066
_refine_ls_hydrogen_treatment mixed
_refine_ls_matrix_type full
_refine_ls_number_parameters 193
_refine_ls_number_reflns 2297
_refine_ls_number_restraints 31
_refine_ls_restrained_S_all 1.069
_refine_ls_R_factor_all 0.0660
_refine_ls_R_factor_gt 0.0489
_refine_ls_shift/su_max 0.012
_refine_ls_shift/su_mean 0.002
_refine_ls_structure_factor_coef Fsqd
_refine_ls_weighting_details 'w=1/[\s^2^(Fo^2^)+(0.0695P)^2^+4.9224P] where P=(Fo^2^+2Fc^2^)/3'
_refine_ls_weighting_scheme calc
_refine_ls_wR_factor_gt 0.1249
_refine_ls_wR_factor_ref 0.1385
_reflns_Friedel_coverage 0.000
_reflns_number_gt 1828
_reflns_number_total 2297
_reflns_threshold_expression 'I > 2\s(I)'
_cod_data_source_file d2ce01128j2.cif
_cod_data_source_block AIZ-Zn
_cod_depositor_comments 'Adding full bibliography for 7245972.cif.'
_cod_original_cell_volume 2598.4(6)
_cod_original_sg_symbol_H-M 'C 2/c'
_cod_database_code 7245972
_shelx_shelxl_version_number 2016/6
_shelx_space_group_comment
;
The symmetry employed for this shelxl refinement is uniquely defined
by the following loop, which should always be used as a source of
symmetry information in preference to the above space-group names.
They are only intended as comments.
;

loop_
_space_group_symop_operation_xyz
'x, y, z'
'-x, y, -z+1/2'
'x+1/2, y+1/2, z'
'-x+1/2, y+1/2, -z+1/2'
'-x, -y, -z'
'x, -y, z-1/2'
'-x+1/2, -y+1/2, -z'
'x+1/2, -y+1/2, z-1/2'

loop_
_atom_site_label
_atom_site_type_symbol
_atom_site_fract_x
_atom_site_fract_y
_atom_site_fract_z
_atom_site_U_iso_or_equiv
_atom_site_adp_type
_atom_site_occupancy
_atom_site_site_symmetry_order
_atom_site_calc_flag
_atom_site_refinement_flags_posn
_atom_site_refinement_flags_adp
_atom_site_refinement_flags_occupancy
_atom_site_disorder_assembly
_atom_site_disorder_group
Zn1 Zn 0.250000 0.250000 0.000000 0.0406(2) Uani 1 2 d S . P . .
S1 S -0.05933(8) 0.12501(9) 0.03691(10) 0.0578(4) Uani 1 1 d . . . . .
O1 O 0.27682(17) 0.15235(19) 0.1319(2) 0.0420(6) Uani 1 1 d . . . . .
N2 N 0.1243(2) 0.1495(2) 0.0923(2) 0.0377(7) Uani 1 1 d . . . . .
N3 N 0.1249(2) 0.2211(2) 0.0135(3) 0.0373(7) Uani 1 1 d . . . . .
N1 N 0.2289(2) -0.1142(2) 0.3809(3) 0.0438(8) Uani 1 1 d . . . . .
C2 C 0.2121(2) 0.0423(3) 0.2308(3) 0.0367(8) Uani 1 1 d . . . . .
C8 C -0.0369(3) 0.2139(3) -0.0490(3) 0.0457(10) Uani 1 1 d . . . . .
C1 C 0.2055(2) 0.1213(3) 0.1461(3) 0.0355(8) Uani 1 1 d . . . . .
C7 C 0.0484(3) 0.2480(3) -0.0488(3) 0.0419(9) Uani 1 1 d . . . . .
H7 H 0.048520 0.296390 -0.101077 0.050 Uiso 1 1 calc R U . . .
C5 C 0.1507(3) -0.0767(3) 0.3250(4) 0.0514(11) Uani 1 1 d . . . . .
H5 H 0.100892 -0.103891 0.337541 0.062 Uiso 1 1 calc R U . . .
C6 C 0.1393(3) -0.0002(3) 0.2499(3) 0.0483(10) Uani 1 1 d . . . . .
H6 H 0.083099 0.022428 0.212622 0.058 Uiso 1 1 calc R U . . .
C9 C -0.1138(3) 0.2503(3) -0.1195(4) 0.0572(12) Uani 1 1 d . . . . .
H9 H -0.115459 0.298249 -0.172824 0.069 Uiso 1 1 calc R U . . .
C3 C 0.2929(3) 0.0065(3) 0.2902(4) 0.0508(10) Uani 1 1 d . . . . .
H3 H 0.343817 0.033839 0.280944 0.061 Uiso 1 1 calc R U . . .
C4 C 0.2983(3) -0.0704(3) 0.3640(4) 0.0535(11) Uani 1 1 d . . . . .
H4 H 0.353927 -0.092661 0.404200 0.064 Uiso 1 1 calc R U . . .
C11 C -0.1694(3) 0.1396(4) -0.0217(4) 0.0700(14) Uani 1 1 d . . . . .
H11 H -0.211648 0.104260 -0.000180 0.084 Uiso 1 1 calc R U . . .
C10 C -0.1887(3) 0.2087(4) -0.1035(4) 0.0685(14) Uani 1 1 d . . . . .
H10 H -0.245677 0.226114 -0.144126 0.082 Uiso 1 1 calc R U . . .
N4 N 0.500000 0.9175(8) 0.250000 0.115(3) Uani 1 2 d DS TU P . .
O3 O 0.500000 1.0764(7) 0.250000 0.156(3) Uani 1 2 d S TU P . .
C14 C 0.500000 0.8095(11) 0.250000 0.209(7) Uani 1 2 d DS TU P . .
H14A H 0.511792 0.786104 0.325296 0.314 Uiso 0.5 1 calc R U P A -1
H14B H 0.544637 0.786104 0.218949 0.314 Uiso 0.5 1 calc R U P A -1
H14C H 0.443571 0.786103 0.205756 0.314 Uiso 0.5 1 calc R U P A -1
C13 C 0.5662(11) 0.9267(12) 0.3750(14) 0.106(5) Uani 0.5 1 d . U P . .
H13A H 0.603381 0.901615 0.441195 0.127 Uiso 0.5 1 calc R U P . .
C12 C 0.4729(11) 0.9953(13) 0.1890(15) 0.113(5) Uani 0.5 1 d . U P . .
H13B H 0.532(4) 0.956(5) 0.401(5) 0.088(19) Uiso 1 1 d . . . . .
H12 H 0.447(4) 1.029(5) 0.122(6) 0.10(2) Uiso 1 1 d . . . . .

loop_
_atom_site_aniso_label
_atom_site_aniso_U_11
_atom_site_aniso_U_22
_atom_site_aniso_U_33
_atom_site_aniso_U_23
_atom_site_aniso_U_13
_atom_site_aniso_U_12
Zn1 0.0393(4) 0.0414(4) 0.0426(4) 0.0095(3) 0.0144(3) -0.0038(3)
S1 0.0467(7) 0.0647(8) 0.0618(7) 0.0129(6) 0.0158(5) -0.0017(5)
O1 0.0399(15) 0.0441(15) 0.0407(15) 0.0076(11) 0.0096(12) -0.0058(12)
N2 0.0403(18) 0.0353(16) 0.0381(17) 0.0060(13) 0.0125(14) 0.0010(13)
N3 0.0422(18) 0.0311(16) 0.0384(18) -0.0001(12) 0.0115(15) 0.0000(13)
N1 0.047(2) 0.0404(18) 0.0442(19) 0.0067(14) 0.0133(16) 0.0041(15)
C2 0.043(2) 0.0326(19) 0.036(2) 0.0003(15) 0.0132(17) 0.0001(16)
C8 0.046(2) 0.043(2) 0.046(2) -0.0028(18) 0.0113(19) 0.0035(18)
C1 0.041(2) 0.0323(19) 0.034(2) -0.0031(15) 0.0116(17) -0.0014(16)
C7 0.052(2) 0.035(2) 0.037(2) 0.0018(16) 0.0112(19) 0.0015(17)
C5 0.051(3) 0.053(3) 0.055(3) 0.018(2) 0.024(2) 0.003(2)
C6 0.040(2) 0.054(3) 0.050(2) 0.0166(19) 0.0124(19) 0.0065(19)
C9 0.055(3) 0.052(3) 0.058(3) 0.005(2) 0.007(2) 0.012(2)
C3 0.043(2) 0.045(2) 0.061(3) 0.0115(19) 0.011(2) -0.0038(18)
C4 0.044(2) 0.048(2) 0.063(3) 0.018(2) 0.007(2) 0.0064(19)
C11 0.050(3) 0.085(4) 0.077(4) 0.000(3) 0.021(3) -0.004(3)
C10 0.043(3) 0.080(3) 0.077(4) -0.003(3) 0.008(2) 0.012(3)
N4 0.115(3) 0.115(3) 0.116(3) 0.000 0.0350(13) 0.000
O3 0.156(3) 0.156(3) 0.157(3) 0.000 0.0463(13) 0.000
C14 0.211(7) 0.209(7) 0.210(7) 0.000 0.064(3) 0.000
C13 0.106(5) 0.106(5) 0.106(5) 0.0006(10) 0.0314(17) 0.0002(10)
C12 0.113(5) 0.113(5) 0.113(5) -0.0002(10) 0.0332(17) -0.0001(10)

loop_
_atom_type_symbol
_atom_type_description
_atom_type_scat_dispersion_real
_atom_type_scat_dispersion_imag
_atom_type_scat_source
C C 0.0033 0.0016 'International Tables Vol C Tables 4.2.6.8 and 6.1.1.4'
H H 0.0000 0.0000 'International Tables Vol C Tables 4.2.6.8 and 6.1.1.4'
N N 0.0061 0.0033 'International Tables Vol C Tables 4.2.6.8 and 6.1.1.4'
O O 0.0106 0.0060 'International Tables Vol C Tables 4.2.6.8 and 6.1.1.4'
S S 0.1246 0.1234 'International Tables Vol C Tables 4.2.6.8 and 6.1.1.4'
Zn Zn 0.2839 1.4301 'International Tables Vol C Tables 4.2.6.8 and 6.1.1.4'

loop_
_geom_angle_atom_site_label_1
_geom_angle_atom_site_label_2
_geom_angle_atom_site_label_3
_geom_angle
_geom_angle_site_symmetry_1
_geom_angle_site_symmetry_3
_geom_angle_publ_flag
O1 Zn1 O1 180.00(15) . 7 ?
O1 Zn1 N3 77.87(11) . . ?
O1 Zn1 N3 102.13(11) 7 . ?
O1 Zn1 N3 102.13(11) . 7 ?
O1 Zn1 N3 77.87(11) 7 7 ?
N3 Zn1 N3 180.0 . 7 ?
O1 Zn1 N1 87.42(11) . 6 ?
O1 Zn1 N1 92.58(11) 7 6 ?
N3 Zn1 N1 86.64(12) . 6 ?
N3 Zn1 N1 93.36(12) 7 6 ?
O1 Zn1 N1 92.58(11) . 4 ?
O1 Zn1 N1 87.42(11) 7 4 ?
N3 Zn1 N1 93.36(12) . 4 ?
N3 Zn1 N1 86.64(12) 7 4 ?
N1 Zn1 N1 180.0(2) 6 4 ?
C11 S1 C8 91.5(2) . . ?
C1 O1 Zn1 110.2(2) . . ?
C1 N2 N3 110.7(3) . . ?
C7 N3 N2 115.2(3) . . ?
C7 N3 Zn1 130.6(3) . . ?
N2 N3 Zn1 113.4(2) . . ?
C4 N1 C5 115.8(3) . . ?
C4 N1 Zn1 119.3(3) . 4_545 ?
C5 N1 Zn1 125.0(3) . 4_545 ?
C3 C2 C6 117.3(4) . . ?
C3 C2 C1 119.9(3) . . ?
C6 C2 C1 122.7(3) . . ?
C9 C8 C7 123.1(4) . . ?
C9 C8 S1 110.2(4) . . ?
C7 C8 S1 126.7(3) . . ?
O1 C1 N2 127.5(3) . . ?
O1 C1 C2 117.5(3) . . ?
N2 C1 C2 115.0(3) . . ?
N3 C7 C8 129.2(4) . . ?
N3 C7 H7 115.4 . . ?
C8 C7 H7 115.4 . . ?
N1 C5 C6 124.2(4) . . ?
N1 C5 H5 117.9 . . ?
C6 C5 H5 117.9 . . ?
C2 C6 C5 119.1(4) . . ?
C2 C6 H6 120.4 . . ?
C5 C6 H6 120.4 . . ?
C8 C9 C10 113.6(5) . . ?
C8 C9 H9 123.2 . . ?
C10 C9 H9 123.2 . . ?
C2 C3 C4 119.7(4) . . ?
C2 C3 H3 120.2 . . ?
C4 C3 H3 120.2 . . ?
N1 C4 C3 123.8(4) . . ?
N1 C4 H4 118.1 . . ?
C3 C4 H4 118.1 . . ?
C10 C11 S1 112.4(4) . . ?
C10 C11 H11 123.8 . . ?
S1 C11 H11 123.8 . . ?
C11 C10 C9 112.3(4) . . ?
C11 C10 H10 123.8 . . ?
C9 C10 H10 123.8 . . ?
C12 N4 C12 71.0(17) . 2_655 ?
C12 N4 C14 144.5(8) . . ?
C12 N4 C14 144.5(8) 2_655 . ?
C12 N4 C13 120.8(13) . . ?
C12 N4 C13 50.3(9) 2_655 . ?
C14 N4 C13 94.5(7) . . ?
C12 N4 C13 50.3(9) . 2_655 ?
C12 N4 C13 120.8(13) 2_655 2_655 ?
C14 N4 C13 94.5(7) . 2_655 ?
C13 N4 C13 171.1(14) . 2_655 ?
C12 O3 C12 68.8(17) . 2_655 ?
N4 C14 H14A 110.7 . . ?
N4 C14 H14B 110.7 . . ?
H14A C14 H14B 108.2 . . ?
N4 C14 H14C 110.7 . . ?
H14A C14 H14C 108.2 . . ?
H14B C14 H14C 108.2 . . ?
C12 C13 N4 52.2(10) 2_655 . ?
C12 C13 H13A 153.9 2_655 . ?
N4 C13 H13A 153.9 . . ?
C12 C13 H13B 69(5) 2_655 . ?
N4 C13 H13B 96(5) . . ?
H13A C13 H13B 98.0 . . ?
C13 C12 N4 77.5(13) 2_655 . ?
C13 C12 O3 169.5(17) 2_655 . ?
N4 C12 O3 110.1(15) . . ?
C13 C12 C12 131.5(12) 2_655 2_655 ?
N4 C12 C12 54.5(8) . 2_655 ?
O3 C12 C12 55.6(9) . 2_655 ?
C13 C12 H12 78(4) 2_655 . ?
N4 C12 H12 154(5) . . ?
O3 C12 H12 95(5) . . ?
C12 C12 H12 151(4) 2_655 . ?

loop_
_geom_bond_atom_site_label_1
_geom_bond_atom_site_label_2
_geom_bond_distance
_geom_bond_site_symmetry_2
_geom_bond_publ_flag
Zn1 O1 2.066(2) . ?
Zn1 O1 2.066(2) 7 ?
Zn1 N3 2.085(3) . ?
Zn1 N3 2.085(3) 7 ?
Zn1 N1 2.341(3) 6 ?
Zn1 N1 2.341(3) 4 ?
S1 C11 1.699(5) . ?
S1 C8 1.727(4) . ?
O1 C1 1.272(4) . ?
N2 C1 1.326(5) . ?
N2 N3 1.391(4) . ?
N3 C7 1.290(5) . ?
N1 C4 1.327(5) . ?
N1 C5 1.335(5) . ?
C2 C3 1.371(6) . ?
C2 C6 1.378(5) . ?
C2 C1 1.495(5) . ?
C8 C9 1.373(6) . ?
C8 C7 1.434(6) . ?
C7 H7 0.9300 . ?
C5 C6 1.382(5) . ?
C5 H5 0.9300 . ?
C6 H6 0.9300 . ?
C9 C10 1.388(7) . ?
C9 H9 0.9300 . ?
C3 C4 1.385(6) . ?
C3 H3 0.9300 . ?
C4 H4 0.9300 . ?
C11 C10 1.359(7) . ?
C11 H11 0.9300 . ?
C10 H10 0.9300 . ?
N4 C12 1.305(17) . ?
N4 C12 1.305(17) 2_655 ?
N4 C14 1.474(13) . ?
N4 C13 1.612(17) . ?
N4 C13 1.612(17) 2_655 ?
O3 C12 1.341(17) . ?
O3 C12 1.341(17) 2_655 ?
C14 H14A 0.9719 . ?
C14 H14B 0.9718 . ?
C14 H14C 0.9719 . ?
C13 C12 1.27(2) 2_655 ?
C13 H13A 0.9300 . ?
C13 H13B 0.81(6) . ?
C12 C12 1.52(4) 2_655 ?
C12 H12 0.94(6) . ?

loop_
_geom_torsion_atom_site_label_1
_geom_torsion_atom_site_label_2
_geom_torsion_atom_site_label_3
_geom_torsion_atom_site_label_4
_geom_torsion
_geom_torsion_site_symmetry_1
_geom_torsion_site_symmetry_2
_geom_torsion_site_symmetry_3
_geom_torsion_site_symmetry_4
_geom_torsion_publ_flag
C1 N2 N3 C7 175.1(3) . . . . ?
C1 N2 N3 Zn1 4.4(4) . . . . ?
C11 S1 C8 C9 -0.7(4) . . . . ?
C11 S1 C8 C7 178.6(4) . . . . ?
Zn1 O1 C1 N2 -4.3(5) . . . . ?
Zn1 O1 C1 C2 174.0(2) . . . . ?
N3 N2 C1 O1 0.0(5) . . . . ?
N3 N2 C1 C2 -178.4(3) . . . . ?
C3 C2 C1 O1 0.5(5) . . . . ?
C6 C2 C1 O1 -177.0(4) . . . . ?
C3 C2 C1 N2 179.0(3) . . . . ?
C6 C2 C1 N2 1.6(5) . . . . ?
N2 N3 C7 C8 -0.7(6) . . . . ?
Zn1 N3 C7 C8 168.1(3) . . . . ?
C9 C8 C7 N3 179.0(4) . . . . ?
S1 C8 C7 N3 -0.2(7) . . . . ?
C4 N1 C5 C6 2.8(7) . . . . ?
Zn1 N1 C5 C6 -175.9(3) 4_545 . . . ?
C3 C2 C6 C5 -1.2(6) . . . . ?
C1 C2 C6 C5 176.3(4) . . . . ?
N1 C5 C6 C2 -0.8(7) . . . . ?
C7 C8 C9 C10 -178.4(4) . . . . ?
S1 C8 C9 C10 0.9(5) . . . . ?
C6 C2 C3 C4 1.2(6) . . . . ?
C1 C2 C3 C4 -176.4(4) . . . . ?
C5 N1 C4 C3 -2.9(7) . . . . ?
Zn1 N1 C4 C3 175.9(3) 4_545 . . . ?
C2 C3 C4 N1 1.0(7) . . . . ?
C8 S1 C11 C10 0.3(4) . . . . ?
S1 C11 C10 C9 0.2(6) . . . . ?
C8 C9 C10 C11 -0.7(7) . . . . ?
C12 N4 C13 C12 8(2) . . . 2_655 ?
C14 N4 C13 C12 -175.6(11) . . . 2_655 ?
C12 N4 C12 C13 -172.5(19) 2_655 . . 2_655 ?
C14 N4 C12 C13 7.5(19) . . . 2_655 ?
C13 N4 C12 C13 -179.2(2) . . . 2_655 ?
C12 N4 C12 O3 -0.002(3) 2_655 . . . ?
C14 N4 C12 O3 180.000(8) . . . . ?
C13 N4 C12 O3 -6.8(17) . . . . ?
C13 N4 C12 O3 172.5(19) 2_655 . . . ?
C14 N4 C12 C12 180.002(6) . . . 2_655 ?
C13 N4 C12 C12 -6.8(17) . . . 2_655 ?
C13 N4 C12 C12 172.5(19) 2_655 . . 2_655 ?
C12 O3 C12 C13 135(11) 2_655 . . 2_655 ?
C12 O3 C12 N4 0.002(3) 2_655 . . . ?
